data_4130734
loop_
_publ_author_name
'Wu, Xuesong'
'Chen, Zhiwei'
'Bai, Yu-Bin'
'Dong, Vy M.'

_publ_section_title
;
 Diastereodivergent Construction of Bicyclic \g-Lactones via
 Enantioselective Ketone Hydroacylation.
;
_journal_issue 37
_journal_name_full 'Journal of the American Chemical Society'
_journal_page_first 12013
_journal_page_last 12016
_journal_paper_doi 10.1021/jacs.6b06227
_journal_volume 138
_journal_year 2016
_chemical_absolute_configuration ad
_chemical_formula_sum 'C17 H20 O3'
_chemical_formula_weight 272.33
_chemical_name_systematic (3aS,7aS)-3a-Benzyl-6,6-dimethylhexahydrobenzofuran-2,4-dione
_space_group_crystal_system orthorhombic
_space_group_IT_number 19
_space_group_name_Hall 'P 2ac 2ab'
_space_group_name_H-M_alt 'P 21 21 21'
_atom_sites_solution_hydrogens geom
_atom_sites_solution_primary direct
_atom_sites_solution_secondary difmap
_audit_creation_method SHELXL-2014/7
_cell_angle_alpha 90
_cell_angle_beta 90
_cell_angle_gamma 90
_cell_formula_units_Z 4
_cell_length_a 5.81920(10)
_cell_length_b 8.5684(2)
_cell_length_c 29.2539(5)
_cell_measurement_reflns_used 7520
_cell_measurement_temperature 100(2)
_cell_measurement_theta_max 68.19
_cell_measurement_theta_min 3.02
_cell_volume 1458.64(5)
_computing_cell_refinement 'Bruker SAINT 8.34a, 2013'
_computing_data_collection 'Bruker APEX2 2014.11-0, 2014'
_computing_data_reduction 'Bruker SAINT 8.34a, 2013'
_computing_molecular_graphics 'Bruker SHELXTL'
_computing_publication_material 'Bruker SHELXTL'
_computing_structure_refinement 'SHELXL-2014/7 (Sheldrick, 2014)'
_computing_structure_solution 'Bruker SHELXTL 2014/4'
_diffrn_ambient_temperature 100(2)
_diffrn_measured_fraction_theta_full 0.999
_diffrn_measured_fraction_theta_max 0.999
_diffrn_measurement_device_type 'Bruker SMART APEX II CCD (MICROSTAR)'
_diffrn_measurement_method '\f and \w scans'
_diffrn_radiation_type CuK\a
_diffrn_radiation_wavelength 1.54178
_diffrn_reflns_av_R_equivalents 0.0427
_diffrn_reflns_av_unetI/netI 0.0304
_diffrn_reflns_Laue_measured_fraction_full 0.999
_diffrn_reflns_Laue_measured_fraction_max 0.999
_diffrn_reflns_limit_h_max 6
_diffrn_reflns_limit_h_min -6
_diffrn_reflns_limit_k_max 8
_diffrn_reflns_limit_k_min -10
_diffrn_reflns_limit_l_max 34
_diffrn_reflns_limit_l_min -35
_diffrn_reflns_number 13289
_diffrn_reflns_point_group_measured_fraction_full 1.000
_diffrn_reflns_point_group_measured_fraction_max 0.999
_diffrn_reflns_theta_full 67.679
_diffrn_reflns_theta_max 68.189
_diffrn_reflns_theta_min 3.021
_diffrn_source rotating-anode
_exptl_absorpt_coefficient_mu 0.673
_exptl_absorpt_correction_T_max 0.8643
_exptl_absorpt_correction_T_min 0.6565
_exptl_absorpt_correction_type multi-scan
_exptl_absorpt_process_details 'Bruker SADABS 2014/5'
_exptl_crystal_colour colorless
_exptl_crystal_density_diffrn 1.240
_exptl_crystal_density_meas ?
_exptl_crystal_density_method not_measured
_exptl_crystal_description irregular
_exptl_crystal_F_000 584
_exptl_crystal_size_max 0.130
_exptl_crystal_size_mid 0.120
_exptl_crystal_size_min 0.100
_refine_diff_density_max 0.189
_refine_diff_density_min -0.197
_refine_diff_density_rms 0.047
_refine_ls_abs_structure_details
; 
 Flack x determined using 1039 quotients [(I+)-(I-)]/[(I+)+(I-)] 
 (Parsons, Flack and Wagner, Acta Cryst. B69 (2013) 249-259). 
;
_refine_ls_abs_structure_Flack -0.01(9)
_refine_ls_extinction_method none
_refine_ls_goodness_of_fit_ref 1.100
_refine_ls_hydrogen_treatment constr
_refine_ls_matrix_type full
_refine_ls_number_parameters 183
_refine_ls_number_reflns 2665
_refine_ls_number_restraints 0
_refine_ls_restrained_S_all 1.100
_refine_ls_R_factor_all 0.0337
_refine_ls_R_factor_gt 0.0327
_refine_ls_shift/su_max 0.000
_refine_ls_shift/su_mean 0.000
_refine_ls_structure_factor_coef Fsqd
_refine_ls_weighting_details 'w=1/[\s^2^(Fo^2^)+(0.0467P)^2^+0.2665P] where P=(Fo^2^+2Fc^2^)/3'
_refine_ls_weighting_scheme calc
_refine_ls_wR_factor_gt 0.0837
_refine_ls_wR_factor_ref 0.0844
_reflns_Friedel_coverage 0.681
_reflns_Friedel_fraction_full 1.000
_reflns_Friedel_fraction_max 0.999
_reflns_number_gt 2599
_reflns_number_total 2665
_reflns_threshold_expression 'I > 2\s(I)'
_cod_data_source_file ja6b06227_si_003.cif
_cod_data_source_block vmd24_compound_3j
_cod_depositor_comments
;
The following automatic conversions were performed:

data item '_exptl_crystal_density_meas' value 'not_measured' was
changed to '?' -- the value is perceived as not measured.

Automatic conversion script
Id: cif_fix_values 6909 2019-04-08 15:41:33Z antanas 
;
_cod_database_code 4130734
_shelx_shelxl_version_number 2014/7
_shelx_space_group_comment
; 
The symmetry employed for this shelxl refinement is uniquely defined 
by the following loop, which should always be used as a source of 
symmetry information in preference to the above space-group names. 
They are only intended as comments. 
;

loop_
_space_group_symop_operation_xyz
'x, y, z'
'-x+1/2, -y, z+1/2'
'-x, y+1/2, -z+1/2'
'x+1/2, -y+1/2, -z'

loop_
_atom_site_label
_atom_site_type_symbol
_atom_site_fract_x
_atom_site_fract_y
_atom_site_fract_z
_atom_site_U_iso_or_equiv
_atom_site_adp_type
_atom_site_occupancy
_atom_site_site_symmetry_order
_atom_site_calc_flag
_atom_site_refinement_flags_posn
_atom_site_refinement_flags_adp
O1 O 0.7107(2) 0.50732(16) 0.48054(4) 0.0182(3) Uani 1 1 d . .
O2 O 0.3830(2) 0.62469(18) 0.50017(5) 0.0239(3) Uani 1 1 d . .
O3 O 0.4589(2) 0.47970(16) 0.36349(4) 0.0180(3) Uani 1 1 d . .
C1 C 0.5399(3) 0.6104(2) 0.47362(6) 0.0173(4) Uani 1 1 d . .
C2 C 0.5770(3) 0.6983(2) 0.42943(6) 0.0161(4) Uani 1 1 d . .
H2A H 0.6284 0.8065 0.4354 0.019 Uiso 1 1 calc R U
H2B H 0.4343 0.7013 0.4110 0.019 Uiso 1 1 calc R U
C3 C 0.7641(3) 0.6047(2) 0.40516(6) 0.0137(4) Uani 1 1 d . .
C4 C 0.6590(3) 0.4763(2) 0.37501(6) 0.0129(4) Uani 1 1 d . .
C5 C 0.8184(3) 0.3463(2) 0.36227(6) 0.0155(4) Uani 1 1 d . .
H5A H 0.9521 0.3890 0.3455 0.019 Uiso 1 1 calc R U
H5B H 0.7379 0.2720 0.3419 0.019 Uiso 1 1 calc R U
C6 C 0.9022(3) 0.2599(2) 0.40579(6) 0.0154(4) Uani 1 1 d . .
C7 C 1.0205(3) 0.3796(2) 0.43719(6) 0.0156(4) Uani 1 1 d . .
H7A H 1.0509 0.3287 0.4669 0.019 Uiso 1 1 calc R U
H7B H 1.1711 0.4065 0.4236 0.019 Uiso 1 1 calc R U
C8 C 0.8911(3) 0.5305(2) 0.44623(6) 0.0144(4) Uani 1 1 d . .
H8 H 1.0027 0.6088 0.4584 0.017 Uiso 1 1 calc R U
C9 C 1.0802(4) 0.1371(2) 0.39148(7) 0.0202(4) Uani 1 1 d . .
H9A H 1.2104 0.1889 0.3766 0.030 Uiso 1 1 calc R U
H9B H 1.0095 0.0633 0.3701 0.030 Uiso 1 1 calc R U
H9C H 1.1343 0.0809 0.4186 0.030 Uiso 1 1 calc R U
C10 C 0.7005(4) 0.1791(2) 0.42937(7) 0.0198(4) Uani 1 1 d . .
H10A H 0.7560 0.1230 0.4564 0.030 Uiso 1 1 calc R U
H10B H 0.6290 0.1052 0.4082 0.030 Uiso 1 1 calc R U
H10C H 0.5870 0.2574 0.4387 0.030 Uiso 1 1 calc R U
C11 C 0.9358(3) 0.7026(2) 0.37653(6) 0.0162(4) Uani 1 1 d . .
H11A H 0.9721 0.7994 0.3936 0.019 Uiso 1 1 calc R U
H11B H 1.0803 0.6427 0.3733 0.019 Uiso 1 1 calc R U
C12 C 0.8510(3) 0.7470(2) 0.32927(6) 0.0194(4) Uani 1 1 d . .
C13 C 0.9629(4) 0.6864(3) 0.29097(7) 0.0287(5) Uani 1 1 d . .
H13 H 1.0934 0.6211 0.2949 0.034 Uiso 1 1 calc R U
C14 C 0.8853(5) 0.7206(3) 0.24725(8) 0.0401(6) Uani 1 1 d . .
H14 H 0.9619 0.6777 0.2215 0.048 Uiso 1 1 calc R U
C15 C 0.6985(5) 0.8162(3) 0.24101(8) 0.0416(7) Uani 1 1 d . .
H15 H 0.6460 0.8394 0.2110 0.050 Uiso 1 1 calc R U
C16 C 0.5860(5) 0.8790(3) 0.27885(9) 0.0395(6) Uani 1 1 d . .
H16 H 0.4575 0.9459 0.2747 0.047 Uiso 1 1 calc R U
C17 C 0.6623(4) 0.8436(3) 0.32290(8) 0.0276(5) Uani 1 1 d . .
H17 H 0.5847 0.8858 0.3486 0.033 Uiso 1 1 calc R U

loop_
_atom_site_aniso_label
_atom_site_aniso_U_11
_atom_site_aniso_U_22
_atom_site_aniso_U_33
_atom_site_aniso_U_23
_atom_site_aniso_U_13
_atom_site_aniso_U_12
O1 0.0217(7) 0.0177(6) 0.0151(6) -0.0005(5) 0.0030(5) 0.0013(6)
O2 0.0232(7) 0.0233(7) 0.0252(7) -0.0069(6) 0.0075(6) -0.0019(6)
O3 0.0168(7) 0.0187(7) 0.0183(6) -0.0012(5) -0.0023(5) -0.0021(5)
C1 0.0171(9) 0.0154(8) 0.0195(9) -0.0060(7) 0.0000(8) -0.0023(7)
C2 0.0157(9) 0.0138(8) 0.0186(9) -0.0037(7) -0.0031(7) 0.0002(7)
C3 0.0148(9) 0.0124(8) 0.0140(8) 0.0005(6) -0.0020(7) 0.0007(7)
C4 0.0157(9) 0.0126(9) 0.0104(7) 0.0026(6) 0.0006(7) -0.0026(7)
C5 0.0192(9) 0.0138(9) 0.0136(8) -0.0012(6) 0.0001(7) -0.0018(7)
C6 0.0174(9) 0.0122(8) 0.0166(8) 0.0007(7) 0.0001(7) -0.0007(7)
C7 0.0158(9) 0.0141(8) 0.0170(8) -0.0001(7) -0.0019(7) 0.0015(7)
C8 0.0153(9) 0.0143(9) 0.0136(8) -0.0006(7) -0.0014(7) -0.0008(7)
C9 0.0214(10) 0.0143(9) 0.0250(10) -0.0010(7) 0.0000(7) 0.0015(8)
C10 0.0226(10) 0.0141(9) 0.0228(9) 0.0025(7) 0.0009(8) -0.0024(8)
C11 0.0152(8) 0.0131(8) 0.0202(9) 0.0029(7) -0.0026(7) -0.0028(7)
C12 0.0210(9) 0.0165(9) 0.0208(9) 0.0053(7) -0.0028(8) -0.0078(7)
C13 0.0309(12) 0.0300(11) 0.0252(11) 0.0067(8) 0.0051(9) -0.0048(10)
C14 0.0524(15) 0.0468(15) 0.0210(10) 0.0094(10) 0.0029(10) -0.0129(13)
C15 0.0521(15) 0.0470(15) 0.0255(11) 0.0183(10) -0.0107(11) -0.0220(13)
C16 0.0353(13) 0.0348(13) 0.0484(14) 0.0210(11) -0.0179(11) -0.0041(11)
C17 0.0290(12) 0.0231(11) 0.0309(11) 0.0063(8) -0.0079(9) -0.0016(9)

loop_
_atom_type_symbol
_atom_type_description
_atom_type_scat_dispersion_real
_atom_type_scat_dispersion_imag
_atom_type_scat_source
C C 0.0181 0.0091 'International Tables Vol C Tables 4.2.6.8 and 6.1.1.4'
H H 0.0000 0.0000 'International Tables Vol C Tables 4.2.6.8 and 6.1.1.4'
O O 0.0492 0.0322 'International Tables Vol C Tables 4.2.6.8 and 6.1.1.4'

loop_
_geom_angle_atom_site_label_1
_geom_angle_atom_site_label_2
_geom_angle_atom_site_label_3
_geom_angle
C1 O1 C8 109.70(14)
O2 C1 O1 121.97(18)
O2 C1 C2 127.52(19)
O1 C1 C2 110.51(15)
C1 C2 C3 103.76(14)
C2 C3 C4 111.04(15)
C2 C3 C8 101.26(14)
C4 C3 C8 109.98(14)
C2 C3 C11 115.23(15)
C4 C3 C11 109.50(14)
C8 C3 C11 109.51(14)
O3 C4 C5 122.94(16)
O3 C4 C3 121.63(16)
C5 C4 C3 115.41(15)
C4 C5 C6 110.22(15)
C10 C6 C9 109.36(15)
C10 C6 C7 112.09(15)
C9 C6 C7 108.55(15)
C10 C6 C5 110.18(16)
C9 C6 C5 108.38(15)
C7 C6 C5 108.19(15)
C8 C7 C6 116.72(15)
O1 C8 C7 111.02(14)
O1 C8 C3 104.19(14)
C7 C8 C3 116.82(15)
C12 C11 C3 114.74(15)
C17 C12 C13 118.90(19)
C17 C12 C11 121.97(18)
C13 C12 C11 119.12(19)
C14 C13 C12 120.6(2)
C15 C14 C13 120.4(2)
C14 C15 C16 119.7(2)
C15 C16 C17 120.0(2)
C12 C17 C16 120.3(2)

loop_
_geom_bond_atom_site_label_1
_geom_bond_atom_site_label_2
_geom_bond_distance
O1 C1 1.345(2)
O1 C8 1.466(2)
O2 C1 1.205(2)
O3 C4 1.212(2)
C1 C2 1.511(3)
C2 C3 1.527(2)
C3 C4 1.537(2)
C3 C8 1.547(2)
C3 C11 1.550(2)
C4 C5 1.497(2)
C5 C6 1.552(2)
C6 C10 1.527(3)
C6 C9 1.534(3)
C6 C7 1.539(2)
C7 C8 1.519(2)
C11 C12 1.516(2)
C12 C17 1.387(3)
C12 C13 1.396(3)
C13 C14 1.388(3)
C14 C15 1.373(4)
C15 C16 1.394(4)
C16 C17 1.396(3)

loop_
_geom_torsion_atom_site_label_1
_geom_torsion_atom_site_label_2
_geom_torsion_atom_site_label_3
_geom_torsion_atom_site_label_4
_geom_torsion
C8 O1 C1 O2 -172.49(17)
C8 O1 C1 C2 7.89(19)
O2 C1 C2 C3 -166.21(18)
O1 C1 C2 C3 13.4(2)
C1 C2 C3 C4 89.51(16)
C1 C2 C3 C8 -27.22(18)
C1 C2 C3 C11 -145.28(15)
C2 C3 C4 O3 17.9(2)
C8 C3 C4 O3 129.16(18)
C11 C3 C4 O3 -110.46(18)
C2 C3 C4 C5 -160.42(15)
C8 C3 C4 C5 -49.2(2)
C11 C3 C4 C5 71.21(18)
O3 C4 C5 C6 -116.69(19)
C3 C4 C5 C6 61.6(2)
C4 C5 C6 C10 65.10(19)
C4 C5 C6 C9 -175.28(15)
C4 C5 C6 C7 -57.76(19)
C10 C6 C7 C8 -72.9(2)
C9 C6 C7 C8 166.17(15)
C5 C6 C7 C8 48.8(2)
C1 O1 C8 C7 -152.28(15)
C1 O1 C8 C3 -25.71(17)
C6 C7 C8 O1 78.72(19)
C6 C7 C8 C3 -40.5(2)
C2 C3 C8 O1 32.09(16)
C4 C3 C8 O1 -85.42(16)
C11 C3 C8 O1 154.21(14)
C2 C3 C8 C7 154.94(16)
C4 C3 C8 C7 37.4(2)
C11 C3 C8 C7 -82.94(19)
C2 C3 C11 C12 -81.7(2)
C4 C3 C11 C12 44.3(2)
C8 C3 C11 C12 164.94(16)
C3 C11 C12 C17 64.1(2)
C3 C11 C12 C13 -114.5(2)
C17 C12 C13 C14 -0.8(3)
C11 C12 C13 C14 177.9(2)
C12 C13 C14 C15 0.7(4)
C13 C14 C15 C16 -0.1(4)
C14 C15 C16 C17 -0.5(4)
C13 C12 C17 C16 0.1(3)
C11 C12 C17 C16 -178.5(2)
C15 C16 C17 C12 0.5(4)
